data_7023415
loop_
_publ_author_name
'Tretiakov, Mykyta'
'Shermolovich, Yuriy G.'
'Singh, Amit Pratap'
'Samuel, Prinson P.'
'Roesky, Herbert W.'
'Niep\"otter, Benedikt'
'Visscher, Arne'
'Stalke, Dietmar'

_publ_section_title
;
 Lewis-base stabilized diiodine adducts with N-heterocyclic
 chalcogenamides.
;
_journal_issue 36
_journal_name_full 'Dalton transactions (Cambridge, England : 2003)'
_journal_page_first 12940
_journal_page_last 12946
_journal_paper_doi 10.1039/c3dt51309b
_journal_volume 42
_journal_year 2013
_chemical_formula_moiety 'C20 H31 I2 N Te'
_chemical_formula_sum 'C20 H31 I2 N Te'
_chemical_formula_weight 666.86
_chemical_name_systematic
;
?
;
_space_group_crystal_system monoclinic
_space_group_IT_number 14
_space_group_name_Hall '-P 2yn'
_space_group_name_H-M_alt 'P 1 21/n 1'
_symmetry_space_group_name_Hall '-P 2yn'
_symmetry_space_group_name_H-M 'P 1 21/n 1'
_atom_sites_solution_hydrogens geom
_audit_creation_method SHELXL-2012
_cell_angle_alpha 90
_cell_angle_beta 99.76(2)
_cell_angle_gamma 90
_cell_formula_units_Z 4
_cell_length_a 11.108(2)
_cell_length_b 16.440(2)
_cell_length_c 12.754(2)
_cell_measurement_reflns_used 8511
_cell_measurement_temperature 100(2)
_cell_measurement_theta_max 21.637
_cell_measurement_theta_min 2.5575
_cell_volume 2295.4(6)
_computing_cell_refinement 'SAINT V7.68A'
_computing_data_collection 'APEX2 v2012.2'
_computing_data_reduction 'SAINT V7.68A'
_computing_molecular_graphics 'Mercury Version 2.4'
_computing_publication_material 'Mercury Version 2.4'
_computing_structure_refinement 'SHELXL-2012 (Sheldrick, 2012)'
_computing_structure_solution 'SHELXL-2012 (Sheldrick, 2012)'
_diffrn_ambient_temperature 100(2)
_diffrn_measured_fraction_theta_full 1.000
_diffrn_measured_fraction_theta_max 0.995
_diffrn_measurement_device_type 'Bruker Smart APEX II Quazar'
_diffrn_measurement_method 'omega and phi scans'
_diffrn_radiation_type AgK\a
_diffrn_radiation_wavelength 0.56086
_diffrn_reflns_av_R_equivalents 0.0922
_diffrn_reflns_av_unetI/netI 0.0402
_diffrn_reflns_Laue_measured_fraction_full 1.000
_diffrn_reflns_Laue_measured_fraction_max 0.995
_diffrn_reflns_limit_h_max 16
_diffrn_reflns_limit_h_min -16
_diffrn_reflns_limit_k_max 24
_diffrn_reflns_limit_k_min -24
_diffrn_reflns_limit_l_max 19
_diffrn_reflns_limit_l_min -19
_diffrn_reflns_number 108910
_diffrn_reflns_point_group_measured_fraction_full 1.000
_diffrn_reflns_point_group_measured_fraction_max 0.995
_diffrn_reflns_theta_full 19.665
_diffrn_reflns_theta_max 24.813
_diffrn_reflns_theta_min 1.609
_diffrn_source 'INCOATEC Ag Microsource'
_exptl_absorpt_coefficient_mu 2.116
_exptl_absorpt_correction_T_max 0.8140
_exptl_absorpt_correction_T_min 0.7503
_exptl_absorpt_correction_type analytical
_exptl_absorpt_process_details SADABS-2012/1
_exptl_crystal_colour red
_exptl_crystal_density_diffrn 1.930
_exptl_crystal_density_method 'not measured'
_exptl_crystal_description block
_exptl_crystal_F_000 1264
_exptl_crystal_size_max 0.090
_exptl_crystal_size_mid 0.085
_exptl_crystal_size_min 0.058
_refine_diff_density_max 0.829
_refine_diff_density_min -0.748
_refine_diff_density_rms 0.145
_refine_ls_extinction_coef 0.00047(6)
_refine_ls_extinction_expression Fc^*^=kFc[1+0.001xFc^2^\l^3^/sin(2\q)]^-1/4^
_refine_ls_extinction_method SHELXL
_refine_ls_goodness_of_fit_ref 1.064
_refine_ls_hydrogen_treatment constr
_refine_ls_matrix_type full
_refine_ls_number_parameters 230
_refine_ls_number_reflns 8016
_refine_ls_number_restraints 3
_refine_ls_restrained_S_all 1.064
_refine_ls_R_factor_all 0.0484
_refine_ls_R_factor_gt 0.0313
_refine_ls_shift/su_max 0.002
_refine_ls_shift/su_mean 0.000
_refine_ls_structure_factor_coef Fsqd
_refine_ls_weighting_details
;
w=1/[\s^2^(Fo^2^)+(0.0150P)^2^+0.1435P]
where P=(Fo^2^+2Fc^2^)/3
;
_refine_ls_weighting_scheme calc
_refine_ls_wR_factor_gt 0.0458
_refine_ls_wR_factor_ref 0.0492
_reflns_Friedel_coverage 0.000
_reflns_number_gt 6566
_reflns_number_total 8016
_reflns_threshold_expression 'I > 2\s(I)'
_cod_data_source_file c3dt51309b.txt
_cod_data_source_block 8
_cod_database_code 7023415
_shelx_space_group_comment
;
The symmetry employed for this shelxl refinement is uniquely defined
by the following loop, which should always be used as a source of
symmetry information in preference to the above space-group names.
They are only intended as comments.
;
_shelx_estimated_absorpt_t_min 0.832
_shelx_estimated_absorpt_t_max 0.887

loop_
_space_group_symop_operation_xyz
'x, y, z'
'-x+1/2, y+1/2, -z+1/2'
'-x, -y, -z'
'x-1/2, -y-1/2, z-1/2'

loop_
_atom_site_label
_atom_site_type_symbol
_atom_site_fract_x
_atom_site_fract_y
_atom_site_fract_z
_atom_site_U_iso_or_equiv
_atom_site_adp_type
_atom_site_occupancy
_atom_site_site_symmetry_order
_atom_site_calc_flag
_atom_site_refinement_flags_posn
_atom_site_refinement_flags_adp
_atom_site_refinement_flags_occupancy
_atom_site_disorder_assembly
_atom_site_disorder_group
I1 I 0.18209(2) 0.48220(2) 0.52239(2) 0.01164(4) Uani 1 1 d . . . . .
I2 I 0.15389(2) 0.66619(2) 0.56417(2) 0.01691(4) Uani 1 1 d . . . . .
Te1 Te 0.19930(2) 0.31498(2) 0.47634(2) 0.01111(4) Uani 1 1 d . . . . .
N1 N 0.41746(19) 0.20787(12) 0.52613(15) 0.0092(4) Uani 1 1 d . . . . .
C1 C 0.3774(2) 0.28028(14) 0.54432(18) 0.0091(4) Uani 1 1 d D . . . .
C2 C 0.4701(2) 0.32815(15) 0.62118(19) 0.0127(5) Uani 1 1 d D . . . .
C3 C 0.5811(4) 0.2697(2) 0.6406(5) 0.0162(10) Uani 0.878(18) 1 d D . P A 1
H3A H 0.6466 0.2900 0.6036 0.019 Uiso 0.878(18) 1 calc R U P A 1
H3B H 0.6139 0.2662 0.7177 0.019 Uiso 0.878(18) 1 calc R U P A 1
C4 C 0.5379(2) 0.18527(15) 0.59748(19) 0.0125(5) Uani 1 1 d D . . . .
C5 C 0.6281(3) 0.14842(17) 0.5345(2) 0.0194(6) Uani 1 1 d . . . . .
H5A H 0.7009 0.1303 0.5834 0.029 Uiso 1 1 calc R U . . .
H5B H 0.6514 0.1893 0.4857 0.029 Uiso 1 1 calc R U . . .
H5C H 0.5904 0.1018 0.4937 0.029 Uiso 1 1 calc R U . . .
C6 C 0.5119(3) 0.12517(19) 0.6813(2) 0.0247(6) Uani 1 1 d . . . . .
H6A H 0.5871 0.1147 0.7317 0.037 Uiso 1 1 calc R U . . .
H6B H 0.4817 0.0741 0.6468 0.037 Uiso 1 1 calc R U . . .
H6C H 0.4500 0.1479 0.7193 0.037 Uiso 1 1 calc R U . . .
C7 C 0.5087(2) 0.40337(17) 0.5642(2) 0.0185(6) Uani 1 1 d . . . . .
H7A H 0.4400 0.4414 0.5497 0.028 Uiso 1 1 calc R U . . .
H7B H 0.5332 0.3869 0.4970 0.028 Uiso 1 1 calc R U . . .
H7C H 0.5777 0.4299 0.6095 0.028 Uiso 1 1 calc R U . . .
C8 C 0.4202(3) 0.35183(16) 0.7213(2) 0.0170(5) Uani 1 1 d . . . . .
H8A H 0.3961 0.3027 0.7560 0.025 Uiso 1 1 calc R U . . .
H8B H 0.3489 0.3873 0.7019 0.025 Uiso 1 1 calc R U . . .
H8C H 0.4834 0.3807 0.7702 0.025 Uiso 1 1 calc R U . . .
C9 C 0.3571(2) 0.15310(13) 0.44391(18) 0.0088(4) Uani 1 1 d . . . . .
C10 C 0.3923(2) 0.15908(15) 0.34312(19) 0.0115(5) Uani 1 1 d . . . . .
C11 C 0.3436(2) 0.10224(15) 0.2662(2) 0.0146(5) Uani 1 1 d . . . . .
H11 H 0.3665 0.1041 0.1977 0.018 Uiso 1 1 calc R U . . .
C12 C 0.2627(2) 0.04333(15) 0.2881(2) 0.0151(5) Uani 1 1 d . . . . .
H12 H 0.2334 0.0036 0.2359 0.018 Uiso 1 1 calc R U . . .
C13 C 0.2244(2) 0.04209(15) 0.3856(2) 0.0140(5) Uani 1 1 d . . . . .
H13 H 0.1655 0.0030 0.3981 0.017 Uiso 1 1 calc R U . . .
C14 C 0.2700(2) 0.09682(14) 0.46634(19) 0.0119(5) Uani 1 1 d . . . . .
C15 C 0.2171(3) 0.09418(16) 0.5687(2) 0.0184(6) Uani 1 1 d . . . . .
H15 H 0.2571 0.1380 0.6169 0.022 Uiso 1 1 calc R U . . .
C16 C 0.0792(3) 0.11090(18) 0.5460(3) 0.0298(7) Uani 1 1 d . . . . .
H16A H 0.0461 0.1069 0.6123 0.045 Uiso 1 1 calc R U . . .
H16B H 0.0390 0.0708 0.4949 0.045 Uiso 1 1 calc R U . . .
H16C H 0.0645 0.1657 0.5162 0.045 Uiso 1 1 calc R U . . .
C17 C 0.2404(3) 0.01241(17) 0.6270(2) 0.0283(7) Uani 1 1 d . . . . .
H17A H 0.3276 -0.0008 0.6362 0.042 Uiso 1 1 calc R U . . .
H17B H 0.1931 -0.0304 0.5852 0.042 Uiso 1 1 calc R U . . .
H17C H 0.2153 0.0162 0.6969 0.042 Uiso 1 1 calc R U . . .
C18 C 0.4756(2) 0.22610(15) 0.3136(2) 0.0137(5) Uani 1 1 d . . . . .
H18 H 0.5156 0.2531 0.3808 0.016 Uiso 1 1 calc R U . . .
C19 C 0.5764(3) 0.19392(18) 0.2562(2) 0.0201(6) Uani 1 1 d . . . . .
H19A H 0.6314 0.2385 0.2453 0.030 Uiso 1 1 calc R U . . .
H19B H 0.5396 0.1712 0.1872 0.030 Uiso 1 1 calc R U . . .
H19C H 0.6227 0.1514 0.2995 0.030 Uiso 1 1 calc R U . . .
C20 C 0.3997(3) 0.29045(17) 0.2443(2) 0.0197(6) Uani 1 1 d . . . . .
H20A H 0.3322 0.3083 0.2793 0.030 Uiso 1 1 calc R U . . .
H20B H 0.3668 0.2670 0.1747 0.030 Uiso 1 1 calc R U . . .
H20C H 0.4516 0.3371 0.2348 0.030 Uiso 1 1 calc R U . . .
C3A C 0.558(3) 0.2591(13) 0.673(2) 0.0162(10) Uani 0.122(18) 1 d D . P A 2
H3A1 H 0.6438 0.2775 0.6815 0.019 Uiso 0.122(18) 1 calc R U P A 2
H3A2 H 0.5391 0.2444 0.7434 0.019 Uiso 0.122(18) 1 calc R U P A 2

loop_
_atom_site_aniso_label
_atom_site_aniso_U_11
_atom_site_aniso_U_22
_atom_site_aniso_U_33
_atom_site_aniso_U_23
_atom_site_aniso_U_13
_atom_site_aniso_U_12
I1 0.01050(8) 0.01143(8) 0.01303(7) 0.00105(6) 0.00215(6) 0.00248(6)
I2 0.02006(9) 0.01129(8) 0.02008(9) -0.00155(6) 0.00539(7) 0.00056(7)
Te1 0.00998(8) 0.01025(8) 0.01245(8) -0.00125(6) 0.00004(6) 0.00165(6)
N1 0.0101(10) 0.0096(9) 0.0082(9) -0.0001(7) 0.0023(8) 0.0025(8)
C1 0.0097(11) 0.0095(11) 0.0083(10) 0.0018(8) 0.0023(9) 0.0021(9)
C2 0.0123(12) 0.0130(11) 0.0119(11) -0.0005(9) -0.0009(9) 0.0020(10)
C3 0.0150(16) 0.0156(14) 0.017(2) -0.0058(13) -0.0012(13) 0.0027(12)
C4 0.0133(12) 0.0128(11) 0.0099(11) -0.0027(9) -0.0018(9) 0.0028(9)
C5 0.0154(13) 0.0263(15) 0.0168(13) -0.0009(10) 0.0032(10) 0.0077(11)
C6 0.0253(16) 0.0295(16) 0.0186(14) 0.0137(12) 0.0020(12) 0.0071(13)
C7 0.0110(13) 0.0231(14) 0.0210(13) 0.0010(10) 0.0016(10) -0.0072(11)
C8 0.0210(14) 0.0207(13) 0.0093(11) -0.0053(9) 0.0025(10) -0.0002(11)
C9 0.0103(11) 0.0084(10) 0.0076(10) -0.0018(8) 0.0017(8) 0.0031(9)
C10 0.0099(11) 0.0132(11) 0.0117(11) 0.0008(9) 0.0030(9) 0.0029(9)
C11 0.0178(13) 0.0168(12) 0.0086(11) -0.0008(9) 0.0006(10) 0.0053(10)
C12 0.0173(13) 0.0122(11) 0.0135(12) -0.0035(9) -0.0037(10) 0.0045(10)
C13 0.0119(12) 0.0104(11) 0.0197(13) -0.0015(9) 0.0027(10) 0.0010(9)
C14 0.0159(13) 0.0083(11) 0.0125(11) 0.0007(8) 0.0056(10) 0.0034(9)
C15 0.0260(15) 0.0123(12) 0.0211(13) -0.0022(10) 0.0162(12) -0.0048(11)
C16 0.0264(17) 0.0221(15) 0.048(2) -0.0104(13) 0.0268(15) -0.0044(13)
C17 0.048(2) 0.0186(14) 0.0216(15) 0.0013(11) 0.0167(14) -0.0072(14)
C18 0.0145(13) 0.0164(12) 0.0107(11) 0.0010(9) 0.0038(9) -0.0016(10)
C19 0.0170(14) 0.0284(15) 0.0164(13) -0.0018(11) 0.0074(11) -0.0008(11)
C20 0.0211(14) 0.0227(14) 0.0168(13) 0.0063(10) 0.0075(11) -0.0014(11)
C3A 0.0150(16) 0.0156(14) 0.017(2) -0.0058(13) -0.0012(13) 0.0027(12)

loop_
_atom_type_symbol
_atom_type_description
_atom_type_scat_dispersion_real
_atom_type_scat_dispersion_imag
_atom_type_scat_source
C C 0.0015 0.0009 'International Tables Vol C Tables 4.2.6.8 and 6.1.1.4'
H H 0.0000 0.0000 'International Tables Vol C Tables 4.2.6.8 and 6.1.1.4'
N N 0.0030 0.0019 'International Tables Vol C Tables 4.2.6.8 and 6.1.1.4'
Te Te -0.9710 1.0960 'International Tables Vol C Tables 4.2.6.8 and 6.1.1.4'
I I -0.8919 1.1868 'International Tables Vol C Tables 4.2.6.8 and 6.1.1.4'

loop_
_geom_angle_atom_site_label_1
_geom_angle_atom_site_label_2
_geom_angle_atom_site_label_3
_geom_angle
Te1 I1 I2 177.431(8)
C1 Te1 I1 105.71(6)
C1 N1 C9 124.2(2)
C1 N1 C4 113.93(19)
C9 N1 C4 121.83(18)
N1 C1 C2 111.9(2)
N1 C1 Te1 120.00(17)
C2 C1 Te1 127.96(16)
C1 C2 C8 111.7(2)
C1 C2 C7 109.1(2)
C8 C2 C7 111.2(2)
C1 C2 C3 102.5(2)
C8 C2 C3 114.6(3)
C7 C2 C3 107.3(3)
C1 C2 C3A 101.6(8)
C8 C2 C3A 97.1(14)
C7 C2 C3A 125.4(16)
C4 C3 C2 108.1(2)
C5 C4 C6 109.6(2)
C5 C4 N1 111.9(2)
C6 C4 N1 108.9(2)
C5 C4 C3A 127.5(16)
C6 C4 C3A 95.7(15)
N1 C4 C3A 101.4(7)
C5 C4 C3 110.9(3)
C6 C4 C3 114.8(3)
N1 C4 C3 100.5(2)
C14 C9 C10 122.7(2)
C14 C9 N1 120.7(2)
C10 C9 N1 116.6(2)
C11 C10 C9 117.4(2)
C11 C10 C18 119.2(2)
C9 C10 C18 123.3(2)
C12 C11 C10 121.0(2)
C11 C12 C13 120.2(2)
C12 C13 C14 121.7(2)
C13 C14 C9 116.8(2)
C13 C14 C15 118.0(2)
C9 C14 C15 125.0(2)
C14 C15 C16 110.6(2)
C14 C15 C17 112.5(2)
C16 C15 C17 109.2(2)
C10 C18 C19 113.0(2)
C10 C18 C20 110.0(2)
C19 C18 C20 109.8(2)
C4 C3A C2 107.3(10)

loop_
_geom_bond_atom_site_label_1
_geom_bond_atom_site_label_2
_geom_bond_distance
I1 Te1 2.8244(4)
I1 I2 3.0964(4)
Te1 C1 2.100(2)
N1 C1 1.305(3)
N1 C9 1.457(3)
N1 C4 1.531(3)
C1 C2 1.516(3)
C2 C8 1.526(4)
C2 C7 1.532(4)
C2 C3 1.549(4)
C2 C3A 1.566(15)
C3 C4 1.539(4)
C4 C5 1.513(4)
C4 C6 1.519(4)
C4 C3A 1.538(16)
C9 C14 1.402(3)
C9 C10 1.409(3)
C10 C11 1.396(3)
C10 C18 1.527(3)
C11 C12 1.381(4)
C12 C13 1.382(4)
C13 C14 1.396(3)
C14 C15 1.521(4)
C15 C16 1.535(4)
C15 C17 1.537(4)
C18 C19 1.531(4)
C18 C20 1.536(4)
